data_4516700
loop_
_publ_author_name
'Li, Xingwei'
'Yang, Xifa'
'Qi, Zisong'

_publ_section_title
;
 Synthesis of Cyclopentadienols by Rhodium-Catalyzed C--H Activation of
 8-Formylquinolines and [2+2+1] Carbocyclization with Alkynes
;
_journal_issue 10
_journal_name_full 'ACS Catalysis'
_journal_page_first 6372
_journal_paper_doi 10.1021/acscatal.6b01936
_journal_volume 6
_journal_year 2016
_chemical_formula_sum 'C38 H27 N O'
_chemical_formula_weight 513.60
_space_group_crystal_system triclinic
_space_group_IT_number 2
_space_group_name_Hall '-P 1'
_space_group_name_H-M_alt 'P -1'
_atom_sites_solution_hydrogens geom
_audit_creation_method SHELXL-2013
_cell_angle_alpha 85.686(5)
_cell_angle_beta 80.147(6)
_cell_angle_gamma 74.114(6)
_cell_formula_units_Z 4
_cell_length_a 11.230(3)
_cell_length_b 12.753(3)
_cell_length_c 20.255(4)
_cell_measurement_reflns_used 1278
_cell_measurement_temperature 293(2)
_cell_measurement_theta_max 37.661
_cell_measurement_theta_min 4.345
_cell_volume 2747.7(11)
_computing_cell_refinement 'Bruker SMART'
_computing_data_collection 'Bruker SMART'
_computing_data_reduction 'Bruker SHELXTL'
_computing_molecular_graphics 'Bruker SHELXTL'
_computing_publication_material 'Bruker SHELXTL'
_computing_structure_refinement 'SHELXL-2013 (Sheldrick, 2013)'
_computing_structure_solution 'Bruker SHELXTL'
_diffrn_ambient_temperature 293(2)
_diffrn_measured_fraction_theta_full 0.971
_diffrn_measured_fraction_theta_max 0.997
_diffrn_measurement_device_type 'CCD area detector'
_diffrn_measurement_method 'phi and omega scans'
_diffrn_radiation_type MoK\a
_diffrn_radiation_wavelength 0.71073
_diffrn_reflns_av_R_equivalents 0.0606
_diffrn_reflns_av_unetI/netI 0.1205
_diffrn_reflns_Laue_measured_fraction_full 0.971
_diffrn_reflns_Laue_measured_fraction_max 0.997
_diffrn_reflns_limit_h_max 13
_diffrn_reflns_limit_h_min -12
_diffrn_reflns_limit_k_max 13
_diffrn_reflns_limit_k_min -15
_diffrn_reflns_limit_l_max 24
_diffrn_reflns_limit_l_min -23
_diffrn_reflns_number 15315
_diffrn_reflns_point_group_measured_fraction_full 0.971
_diffrn_reflns_point_group_measured_fraction_max 0.997
_diffrn_reflns_theta_full 25.242
_diffrn_reflns_theta_max 25.000
_diffrn_reflns_theta_min 1.661
_exptl_absorpt_coefficient_mu 0.074
_exptl_absorpt_correction_T_max 0.7456
_exptl_absorpt_correction_T_min 0.5373
_exptl_absorpt_correction_type multi-scan
_exptl_absorpt_process_details sadabs
_exptl_crystal_colour colorless
_exptl_crystal_density_diffrn 1.242
_exptl_crystal_description prismatic
_exptl_crystal_F_000 1080
_exptl_crystal_size_max 0.220
_exptl_crystal_size_mid 0.160
_exptl_crystal_size_min 0.130
_refine_diff_density_max 0.274
_refine_diff_density_min -0.223
_refine_diff_density_rms 0.052
_refine_ls_extinction_expression Fc^*^=kFc[1+0.001xFc^2^\l^3^/sin(2\q)]^-1/4^
_refine_ls_extinction_method SHELXL
_refine_ls_goodness_of_fit_ref 0.966
_refine_ls_hydrogen_treatment constr
_refine_ls_matrix_type full
_refine_ls_number_parameters 724
_refine_ls_number_reflns 9662
_refine_ls_number_restraints 0
_refine_ls_restrained_S_all 0.966
_refine_ls_R_factor_all 0.1525
_refine_ls_R_factor_gt 0.0746
_refine_ls_shift/su_max 0.000
_refine_ls_shift/su_mean 0.000
_refine_ls_structure_factor_coef Fsqd
_refine_ls_weighting_details 'w=1/[\s^2^(Fo^2^)+(0.0940P)^2^] where P=(Fo^2^+2Fc^2^)/3'
_refine_ls_weighting_scheme calc
_refine_ls_wR_factor_gt 0.1715
_refine_ls_wR_factor_ref 0.2169
_reflns_Friedel_coverage 0.000
_reflns_number_gt 4858
_reflns_number_total 9662
_reflns_threshold_expression 'I > 2\s(I)'
_cod_data_source_file cs6b01936_si_002.cif
_cod_data_source_block cd16292
_cod_original_cell_volume 2747.6(11)
_cod_database_code 4516700
_shelx_space_group_comment
; 
The symmetry employed for this shelxl refinement is uniquely defined 
by the following loop, which should always be used as a source of 
symmetry information in preference to the above space-group names. 
They are only intended as comments. 
;
_shelx_estimated_absorpt_t_min 0.984
_shelx_estimated_absorpt_t_max 0.990
_shelxl_version_number 2013-4

loop_
_space_group_symop_operation_xyz
'x, y, z'
'-x, -y, -z'

loop_
_atom_site_label
_atom_site_type_symbol
_atom_site_fract_x
_atom_site_fract_y
_atom_site_fract_z
_atom_site_U_iso_or_equiv
_atom_site_adp_type
_atom_site_occupancy
_atom_site_site_symmetry_order
_atom_site_calc_flag
_atom_site_refinement_flags_posn
_atom_site_refinement_flags_adp
N1 N 0.1952(3) 0.7464(3) 1.08108(14) 0.0520(8) Uani 1 1 d . .
N2 N 0.1584(4) 0.5410(3) 0.70530(18) 0.0712(11) Uani 1 1 d . .
O1 O 0.2547(3) 0.56443(19) 1.00857(11) 0.0524(7) Uani 1 1 d . .
H1 H 0.2342 0.6102 1.0377 0.079 Uiso 1 1 calc R U
O2 O 0.2913(3) 0.6974(2) 0.68492(14) 0.0684(8) Uani 1 1 d . .
H2 H 0.2523 0.6532 0.7009 0.103 Uiso 1 1 calc R U
C1 C 0.2702(3) 0.6165(3) 0.94490(16) 0.0420(9) Uani 1 1 d . .
C2 C 0.3750(3) 0.5404(3) 0.89948(17) 0.0412(9) Uani 1 1 d . .
C3 C 0.4623(3) 0.5924(3) 0.87282(16) 0.0413(9) Uani 1 1 d . .
C4 C 0.4269(3) 0.7030(3) 0.90103(16) 0.0398(9) Uani 1 1 d . .
C5 C 0.3193(3) 0.7178(3) 0.94341(16) 0.0411(9) Uani 1 1 d . .
C6 C 0.2453(3) 0.8246(3) 0.97200(16) 0.0401(9) Uani 1 1 d . .
C7 C 0.2340(4) 0.9157(3) 0.93183(18) 0.0484(10) Uani 1 1 d . .
H7 H 0.2677 0.9085 0.8866 0.058 Uiso 1 1 calc R U
C8 C 0.1731(4) 1.0207(3) 0.9560(2) 0.0507(10) Uani 1 1 d . .
H8 H 0.1666 1.0812 0.9268 0.061 Uiso 1 1 calc R U
C9 C 0.1242(4) 1.0338(3) 1.02137(19) 0.0506(10) Uani 1 1 d . .
H9 H 0.0864 1.1034 1.0376 0.061 Uiso 1 1 calc R U
C10 C 0.1305(3) 0.9430(3) 1.06435(18) 0.0441(9) Uani 1 1 d . .
C11 C 0.1899(3) 0.8378(3) 1.04050(17) 0.0410(9) Uani 1 1 d . .
C12 C 0.1430(4) 0.7594(4) 1.14417(19) 0.0637(12) Uani 1 1 d . .
H12 H 0.1470 0.6975 1.1720 0.076 Uiso 1 1 calc R U
C13 C 0.0818(4) 0.8607(4) 1.1717(2) 0.0667(12) Uani 1 1 d . .
H13 H 0.0453 0.8655 1.2166 0.080 Uiso 1 1 calc R U
C14 C 0.0764(4) 0.9511(3) 1.13274(19) 0.0585(11) Uani 1 1 d . .
H14 H 0.0370 1.0192 1.1507 0.070 Uiso 1 1 calc R U
C15 C 0.1489(3) 0.6505(3) 0.91506(17) 0.0411(9) Uani 1 1 d . .
C16 C 0.1470(4) 0.6998(3) 0.85172(18) 0.0502(10) Uani 1 1 d . .
H16 H 0.2199 0.7120 0.8269 0.060 Uiso 1 1 calc R U
C17 C 0.0354(4) 0.7310(3) 0.8254(2) 0.0611(11) Uani 1 1 d . .
H17 H 0.0345 0.7644 0.7830 0.073 Uiso 1 1 calc R U
C18 C -0.0720(4) 0.7137(4) 0.8603(3) 0.0682(13) Uani 1 1 d . .
H18 H -0.1454 0.7338 0.8417 0.082 Uiso 1 1 calc R U
C19 C -0.0715(4) 0.6667(4) 0.9228(3) 0.0703(13) Uani 1 1 d . .
H19 H -0.1453 0.6558 0.9474 0.084 Uiso 1 1 calc R U
C20 C 0.0390(4) 0.6349(3) 0.9503(2) 0.0591(11) Uani 1 1 d . .
H20 H 0.0383 0.6026 0.9931 0.071 Uiso 1 1 calc R U
C21 C 0.3805(4) 0.4244(3) 0.89449(16) 0.0426(9) Uani 1 1 d . .
C22 C 0.4934(4) 0.3466(3) 0.8789(2) 0.0595(11) Uani 1 1 d . .
H22 H 0.5674 0.3680 0.8714 0.071 Uiso 1 1 calc R U
C23 C 0.4988(4) 0.2379(3) 0.8743(2) 0.0670(12) Uani 1 1 d . .
H23 H 0.5758 0.1879 0.8620 0.080 Uiso 1 1 calc R U
C24 C 0.3920(5) 0.2028(3) 0.8878(2) 0.0643(12) Uani 1 1 d . .
H24 H 0.3955 0.1295 0.8852 0.077 Uiso 1 1 calc R U
C25 C 0.2806(5) 0.2780(3) 0.9052(2) 0.0708(13) Uani 1 1 d . .
H25 H 0.2073 0.2555 0.9146 0.085 Uiso 1 1 calc R U
C26 C 0.2744(4) 0.3869(3) 0.9091(2) 0.0586(11) Uani 1 1 d . .
H26 H 0.1971 0.4361 0.9218 0.070 Uiso 1 1 calc R U
C27 C 0.5750(4) 0.5553(3) 0.82247(18) 0.0454(9) Uani 1 1 d . .
C28 C 0.6928(4) 0.5507(3) 0.8358(2) 0.0577(11) Uani 1 1 d . .
H28 H 0.7019 0.5681 0.8782 0.069 Uiso 1 1 calc R U
C29 C 0.7966(4) 0.5210(3) 0.7877(3) 0.0719(13) Uani 1 1 d . .
H29 H 0.8753 0.5176 0.7978 0.086 Uiso 1 1 calc R U
C30 C 0.7853(5) 0.4961(4) 0.7247(3) 0.0813(15) Uani 1 1 d . .
H30 H 0.8558 0.4763 0.6920 0.098 Uiso 1 1 calc R U
C31 C 0.6691(5) 0.5009(4) 0.7108(2) 0.0748(14) Uani 1 1 d . .
H31 H 0.6607 0.4839 0.6683 0.090 Uiso 1 1 calc R U
C32 C 0.5647(4) 0.5304(3) 0.7586(2) 0.0615(11) Uani 1 1 d . .
H32 H 0.4863 0.5336 0.7480 0.074 Uiso 1 1 calc R U
C33 C 0.5036(3) 0.7808(3) 0.88347(17) 0.0412(9) Uani 1 1 d . .
C34 C 0.5431(4) 0.8246(3) 0.9341(2) 0.0556(10) Uani 1 1 d . .
H34 H 0.5220 0.8037 0.9786 0.067 Uiso 1 1 calc R U
C35 C 0.6129(4) 0.8984(3) 0.9185(2) 0.0672(12) Uani 1 1 d . .
H35 H 0.6397 0.9263 0.9528 0.081 Uiso 1 1 calc R U
C36 C 0.6436(4) 0.9317(3) 0.8545(3) 0.0682(12) Uani 1 1 d . .
H36 H 0.6894 0.9832 0.8450 0.082 Uiso 1 1 calc R U
C37 C 0.6066(4) 0.8886(3) 0.8030(2) 0.0618(11) Uani 1 1 d . .
H37 H 0.6284 0.9100 0.7587 0.074 Uiso 1 1 calc R U
C38 C 0.5371(4) 0.8136(3) 0.81840(19) 0.0533(10) Uani 1 1 d . .
H38 H 0.5123 0.7845 0.7839 0.064 Uiso 1 1 calc R U
C39 C 0.2379(4) 0.7544(3) 0.62984(17) 0.0486(10) Uani 1 1 d . .
C40 C 0.1800(4) 0.8740(3) 0.64608(17) 0.0464(9) Uani 1 1 d . .
C41 C 0.0593(4) 0.9031(3) 0.63991(17) 0.0451(9) Uani 1 1 d . .
C42 C 0.0256(4) 0.8061(3) 0.61801(17) 0.0443(9) Uani 1 1 d . .
C43 C 0.1243(4) 0.7196(3) 0.61600(17) 0.0461(9) Uani 1 1 d . .
C44 C 0.1352(3) 0.6090(3) 0.59458(19) 0.0486(10) Uani 1 1 d . .
C45 C 0.1315(4) 0.5884(4) 0.5296(2) 0.0641(12) Uani 1 1 d . .
H45 H 0.1229 0.6453 0.4978 0.077 Uiso 1 1 calc R U
C46 C 0.1405(4) 0.4826(4) 0.5104(3) 0.0773(14) Uani 1 1 d . .
H46 H 0.1388 0.4704 0.4660 0.093 Uiso 1 1 calc R U
C47 C 0.1516(4) 0.3989(4) 0.5552(3) 0.0795(15) Uani 1 1 d . .
H47 H 0.1565 0.3296 0.5416 0.095 Uiso 1 1 calc R U
C48 C 0.1559(4) 0.4148(3) 0.6223(3) 0.0666(12) Uani 1 1 d . .
C49 C 0.1497(4) 0.5204(3) 0.6411(2) 0.0552(10) Uani 1 1 d . .
C50 C 0.1684(6) 0.4600(4) 0.7493(3) 0.0984(18) Uani 1 1 d . .
H50 H 0.1730 0.4744 0.7930 0.118 Uiso 1 1 calc R U
C51 C 0.1728(6) 0.3546(4) 0.7355(3) 0.109(2) Uani 1 1 d . .
H51 H 0.1800 0.3004 0.7691 0.131 Uiso 1 1 calc R U
C52 C 0.1665(5) 0.3317(4) 0.6727(3) 0.0917(17) Uani 1 1 d . .
H52 H 0.1690 0.2611 0.6625 0.110 Uiso 1 1 calc R U
C53 C 0.3329(4) 0.7364(3) 0.5660(2) 0.0520(10) Uani 1 1 d . .
C54 C 0.3111(4) 0.8002(4) 0.5096(2) 0.0705(13) Uani 1 1 d . .
H54 H 0.2396 0.8585 0.5114 0.085 Uiso 1 1 calc R U
C55 C 0.3925(6) 0.7798(6) 0.4503(3) 0.0959(18) Uani 1 1 d . .
H55 H 0.3753 0.8233 0.4123 0.115 Uiso 1 1 calc R U
C56 C 0.4977(7) 0.6963(7) 0.4473(4) 0.111(2) Uani 1 1 d . .
H56 H 0.5544 0.6835 0.4076 0.133 Uiso 1 1 calc R U
C57 C 0.5201(5) 0.6321(5) 0.5017(4) 0.111(2) Uani 1 1 d . .
H57 H 0.5914 0.5736 0.4989 0.133 Uiso 1 1 calc R U
C58 C 0.4391(4) 0.6512(4) 0.5622(3) 0.0766(14) Uani 1 1 d . .
H58 H 0.4566 0.6066 0.5997 0.092 Uiso 1 1 calc R U
C59 C 0.2521(4) 0.9394(3) 0.67173(18) 0.0470(9) Uani 1 1 d . .
C60 C 0.2108(4) 0.9861(3) 0.73330(19) 0.0610(11) Uani 1 1 d . .
H60 H 0.1394 0.9734 0.7596 0.073 Uiso 1 1 calc R U
C61 C 0.2725(5) 1.0509(3) 0.7567(2) 0.0666(12) Uani 1 1 d . .
H61 H 0.2413 1.0828 0.7982 0.080 Uiso 1 1 calc R U
C62 C 0.3782(5) 1.0692(4) 0.7205(2) 0.0708(13) Uani 1 1 d . .
H62 H 0.4202 1.1129 0.7367 0.085 Uiso 1 1 calc R U
C63 C 0.4221(5) 1.0219(4) 0.6594(3) 0.0827(15) Uani 1 1 d . .
H63 H 0.4947 1.0334 0.6338 0.099 Uiso 1 1 calc R U
C64 C 0.3586(4) 0.9572(4) 0.6357(2) 0.0739(13) Uani 1 1 d . .
H64 H 0.3897 0.9253 0.5942 0.089 Uiso 1 1 calc R U
C65 C -0.0350(4) 1.0092(3) 0.65352(17) 0.0458(9) Uani 1 1 d . .
C66 C -0.1501(4) 1.0129(3) 0.69010(19) 0.0562(11) Uani 1 1 d . .
H66 H -0.1688 0.9482 0.7063 0.067 Uiso 1 1 calc R U
C67 C -0.2394(4) 1.1108(4) 0.7036(2) 0.0668(12) Uani 1 1 d . .
H67 H -0.3174 1.1115 0.7284 0.080 Uiso 1 1 calc R U
C68 C -0.2129(5) 1.2058(4) 0.6804(2) 0.0730(13) Uani 1 1 d . .
H68 H -0.2731 1.2717 0.6892 0.088 Uiso 1 1 calc R U
C69 C -0.0992(5) 1.2050(4) 0.6445(2) 0.0680(12) Uani 1 1 d . .
H69 H -0.0813 1.2704 0.6290 0.082 Uiso 1 1 calc R U
C70 C -0.0089(4) 1.1067(3) 0.63058(18) 0.0563(11) Uani 1 1 d . .
H70 H 0.0689 1.1066 0.6058 0.068 Uiso 1 1 calc R U
C71 C -0.0971(4) 0.8108(3) 0.59983(18) 0.0453(9) Uani 1 1 d . .
C72 C -0.1693(4) 0.7453(3) 0.6303(2) 0.0610(11) Uani 1 1 d . .
H72 H -0.1412 0.6963 0.6642 0.073 Uiso 1 1 calc R U
C73 C -0.2831(5) 0.7506(4) 0.6116(3) 0.0778(14) Uani 1 1 d . .
H73 H -0.3316 0.7059 0.6332 0.093 Uiso 1 1 calc R U
C74 C -0.3249(5) 0.8214(4) 0.5612(3) 0.0794(14) Uani 1 1 d . .
H74 H -0.4013 0.8245 0.5482 0.095 Uiso 1 1 calc R U
C75 C -0.2543(5) 0.8867(4) 0.5305(2) 0.0739(13) Uani 1 1 d . .
H75 H -0.2823 0.9348 0.4961 0.089 Uiso 1 1 calc R U
C76 C -0.1414(4) 0.8829(3) 0.5496(2) 0.0609(11) Uani 1 1 d . .
H76 H -0.0944 0.9292 0.5286 0.073 Uiso 1 1 calc R U

loop_
_atom_site_aniso_label
_atom_site_aniso_U_11
_atom_site_aniso_U_22
_atom_site_aniso_U_33
_atom_site_aniso_U_23
_atom_site_aniso_U_13
_atom_site_aniso_U_12
N1 0.061(2) 0.054(2) 0.0389(18) -0.0066(15) -0.0073(16) -0.0112(17)
N2 0.100(3) 0.048(2) 0.067(2) -0.0018(19) -0.018(2) -0.018(2)
O1 0.0706(19) 0.0474(15) 0.0384(14) -0.0031(12) -0.0028(14) -0.0174(15)
O2 0.078(2) 0.070(2) 0.0632(18) 0.0075(15) -0.0279(17) -0.0231(17)
C1 0.049(2) 0.039(2) 0.039(2) -0.0027(16) -0.0014(18) -0.0158(18)
C2 0.045(2) 0.036(2) 0.044(2) -0.0044(16) -0.0082(18) -0.0104(18)
C3 0.043(2) 0.042(2) 0.0399(19) -0.0053(17) -0.0080(18) -0.0094(18)
C4 0.045(2) 0.037(2) 0.0385(19) -0.0059(16) -0.0062(18) -0.0108(18)
C5 0.046(2) 0.039(2) 0.0389(19) -0.0077(16) -0.0054(18) -0.0128(18)
C6 0.040(2) 0.041(2) 0.042(2) -0.0072(17) -0.0053(17) -0.0145(18)
C7 0.056(3) 0.041(2) 0.049(2) -0.0080(19) -0.002(2) -0.016(2)
C8 0.052(3) 0.038(2) 0.064(3) 0.0007(19) -0.010(2) -0.0152(19)
C9 0.048(2) 0.042(2) 0.062(3) -0.017(2) -0.007(2) -0.0112(19)
C10 0.041(2) 0.044(2) 0.048(2) -0.0152(18) -0.0093(18) -0.0080(18)
C11 0.039(2) 0.043(2) 0.043(2) -0.0069(18) -0.0096(18) -0.0105(18)
C12 0.081(3) 0.061(3) 0.041(2) -0.002(2) -0.006(2) -0.008(2)
C13 0.078(3) 0.072(3) 0.041(2) -0.018(2) -0.006(2) -0.002(3)
C14 0.064(3) 0.057(3) 0.051(2) -0.021(2) -0.008(2) -0.006(2)
C15 0.043(2) 0.0316(19) 0.048(2) -0.0099(16) -0.0033(19) -0.0086(17)
C16 0.054(3) 0.046(2) 0.052(2) -0.0050(19) -0.007(2) -0.014(2)
C17 0.069(3) 0.056(3) 0.056(3) -0.011(2) -0.021(3) -0.003(2)
C18 0.053(3) 0.065(3) 0.083(3) -0.027(3) -0.019(3) 0.001(2)
C19 0.042(3) 0.076(3) 0.091(4) -0.014(3) -0.002(3) -0.014(2)
C20 0.051(3) 0.063(3) 0.064(3) -0.008(2) -0.002(2) -0.019(2)
C21 0.053(3) 0.037(2) 0.0386(19) -0.0045(16) -0.0069(18) -0.0139(19)
C22 0.053(3) 0.042(2) 0.082(3) -0.006(2) -0.005(2) -0.012(2)
C23 0.067(3) 0.043(3) 0.080(3) -0.013(2) 0.004(3) -0.002(2)
C24 0.085(4) 0.038(2) 0.069(3) -0.010(2) -0.011(3) -0.013(3)
C25 0.078(4) 0.050(3) 0.093(3) -0.007(2) -0.015(3) -0.030(3)
C26 0.055(3) 0.039(2) 0.081(3) -0.008(2) -0.006(2) -0.012(2)
C27 0.044(2) 0.037(2) 0.050(2) -0.0046(17) 0.0034(19) -0.0073(18)
C28 0.046(3) 0.052(3) 0.073(3) -0.010(2) -0.001(2) -0.012(2)
C29 0.047(3) 0.053(3) 0.108(4) -0.005(3) 0.007(3) -0.011(2)
C30 0.078(4) 0.055(3) 0.089(4) -0.008(3) 0.032(3) -0.007(3)
C31 0.094(4) 0.064(3) 0.050(3) -0.014(2) 0.009(3) -0.003(3)
C32 0.065(3) 0.060(3) 0.055(3) -0.010(2) -0.003(2) -0.010(2)
C33 0.038(2) 0.034(2) 0.047(2) -0.0055(17) -0.0026(18) -0.0036(17)
C34 0.052(3) 0.061(3) 0.055(2) -0.011(2) -0.004(2) -0.019(2)
C35 0.061(3) 0.066(3) 0.085(3) -0.016(3) -0.015(3) -0.027(3)
C36 0.049(3) 0.050(3) 0.105(4) -0.005(3) -0.003(3) -0.017(2)
C37 0.053(3) 0.051(3) 0.073(3) 0.010(2) 0.001(2) -0.010(2)
C38 0.056(3) 0.049(2) 0.056(2) -0.0011(19) -0.006(2) -0.017(2)
C39 0.050(3) 0.051(2) 0.042(2) -0.0052(18) -0.0045(19) -0.010(2)
C40 0.048(3) 0.050(2) 0.041(2) -0.0132(17) -0.0008(19) -0.014(2)
C41 0.050(3) 0.048(2) 0.039(2) -0.0042(17) -0.0024(18) -0.017(2)
C42 0.044(2) 0.046(2) 0.041(2) -0.0060(17) -0.0012(18) -0.012(2)
C43 0.048(2) 0.047(2) 0.044(2) -0.0062(18) -0.0068(19) -0.014(2)
C44 0.042(2) 0.045(2) 0.058(2) -0.014(2) -0.008(2) -0.0068(19)
C45 0.059(3) 0.071(3) 0.067(3) -0.020(2) -0.015(2) -0.017(2)
C46 0.069(3) 0.081(4) 0.085(3) -0.041(3) -0.020(3) -0.008(3)
C47 0.060(3) 0.059(3) 0.119(4) -0.040(3) -0.017(3) -0.003(3)
C48 0.047(3) 0.044(3) 0.107(4) -0.017(3) -0.014(3) -0.004(2)
C49 0.047(3) 0.040(2) 0.075(3) -0.014(2) -0.008(2) -0.0028(19)
C50 0.156(6) 0.061(3) 0.082(4) 0.006(3) -0.031(4) -0.030(4)
C51 0.152(6) 0.057(4) 0.119(5) 0.016(3) -0.033(4) -0.027(4)
C52 0.089(4) 0.040(3) 0.145(5) -0.010(3) -0.022(4) -0.012(3)
C53 0.042(2) 0.055(3) 0.060(3) -0.017(2) -0.008(2) -0.011(2)
C54 0.064(3) 0.087(3) 0.059(3) -0.009(3) -0.001(3) -0.021(3)
C55 0.084(4) 0.156(6) 0.061(3) -0.026(3) 0.002(3) -0.057(4)
C56 0.083(5) 0.164(7) 0.094(5) -0.065(5) 0.036(4) -0.062(5)
C57 0.058(4) 0.107(5) 0.159(6) -0.059(5) 0.035(5) -0.025(3)
C58 0.054(3) 0.073(3) 0.103(4) -0.021(3) -0.005(3) -0.016(3)
C59 0.046(2) 0.049(2) 0.045(2) -0.0080(18) -0.0055(19) -0.0109(19)
C60 0.074(3) 0.066(3) 0.049(2) -0.008(2) -0.005(2) -0.027(2)
C61 0.093(4) 0.061(3) 0.054(3) -0.013(2) -0.020(3) -0.025(3)
C62 0.069(3) 0.068(3) 0.085(3) -0.017(3) -0.024(3) -0.022(3)
C63 0.062(3) 0.101(4) 0.093(4) -0.027(3) 0.003(3) -0.037(3)
C64 0.058(3) 0.099(4) 0.071(3) -0.035(3) 0.006(2) -0.033(3)
C65 0.049(2) 0.049(2) 0.041(2) -0.0067(18) -0.0067(19) -0.014(2)
C66 0.052(3) 0.058(3) 0.059(2) -0.014(2) 0.000(2) -0.017(2)
C67 0.051(3) 0.066(3) 0.077(3) -0.026(3) -0.006(2) -0.002(3)
C68 0.073(4) 0.059(3) 0.081(3) -0.020(3) -0.024(3) 0.005(3)
C69 0.086(4) 0.048(3) 0.069(3) 0.000(2) -0.020(3) -0.012(3)
C70 0.064(3) 0.056(3) 0.049(2) -0.005(2) -0.006(2) -0.017(2)
C71 0.049(2) 0.040(2) 0.045(2) -0.0151(18) -0.0001(19) -0.0089(19)
C72 0.057(3) 0.052(3) 0.074(3) -0.002(2) -0.006(2) -0.016(2)
C73 0.066(3) 0.073(3) 0.101(4) -0.018(3) 0.002(3) -0.035(3)
C74 0.055(3) 0.077(4) 0.107(4) -0.031(3) -0.018(3) -0.009(3)
C75 0.066(3) 0.070(3) 0.086(3) -0.008(3) -0.025(3) -0.009(3)
C76 0.062(3) 0.064(3) 0.060(3) -0.004(2) -0.012(2) -0.020(2)

loop_
_atom_type_symbol
_atom_type_description
_atom_type_scat_dispersion_real
_atom_type_scat_dispersion_imag
_atom_type_scat_source
C C 0.0033 0.0016 'International Tables Vol C Tables 4.2.6.8 and 6.1.1.4'
H H 0.0000 0.0000 'International Tables Vol C Tables 4.2.6.8 and 6.1.1.4'
N N 0.0061 0.0033 'International Tables Vol C Tables 4.2.6.8 and 6.1.1.4'
O O 0.0106 0.0060 'International Tables Vol C Tables 4.2.6.8 and 6.1.1.4'

loop_
_geom_angle_atom_site_label_1
_geom_angle_atom_site_label_2
_geom_angle_atom_site_label_3
_geom_angle
C12 N1 C11 117.9(3)
C50 N2 C49 117.7(4)
C1 O1 H1 109.5
C39 O2 H2 109.5
O1 C1 C2 108.4(3)
O1 C1 C15 112.2(3)
C2 C1 C15 111.8(3)
O1 C1 C5 114.7(3)
C2 C1 C5 102.1(3)
C15 C1 C5 107.4(3)
C3 C2 C21 127.9(3)
C3 C2 C1 109.7(3)
C21 C2 C1 122.0(3)
C2 C3 C27 129.5(3)
C2 C3 C4 108.9(3)
C27 C3 C4 121.6(3)
C5 C4 C33 127.1(3)
C5 C4 C3 109.9(3)
C33 C4 C3 123.1(3)
C4 C5 C6 124.4(3)
C4 C5 C1 109.3(3)
C6 C5 C1 124.9(3)
C7 C6 C11 117.5(3)
C7 C6 C5 118.9(3)
C11 C6 C5 123.6(3)
C6 C7 C8 122.4(3)
C6 C7 H7 118.8
C8 C7 H7 118.8
C9 C8 C7 120.2(4)
C9 C8 H8 119.9
C7 C8 H8 119.9
C8 C9 C10 119.7(3)
C8 C9 H9 120.2
C10 C9 H9 120.2
C9 C10 C11 120.5(3)
C9 C10 C14 122.4(3)
C11 C10 C14 117.1(4)
N1 C11 C10 122.0(3)
N1 C11 C6 118.3(3)
C10 C11 C6 119.6(3)
N1 C12 C13 123.7(4)
N1 C12 H12 118.2
C13 C12 H12 118.2
C14 C13 C12 119.1(4)
C14 C13 H13 120.4
C12 C13 H13 120.4
C13 C14 C10 120.1(4)
C13 C14 H14 119.9
C10 C14 H14 119.9
C20 C15 C16 118.4(4)
C20 C15 C1 121.2(3)
C16 C15 C1 120.4(3)
C15 C16 C17 119.7(4)
C15 C16 H16 120.2
C17 C16 H16 120.2
C18 C17 C16 121.4(4)
C18 C17 H17 119.3
C16 C17 H17 119.3
C17 C18 C19 119.4(4)
C17 C18 H18 120.3
C19 C18 H18 120.3
C18 C19 C20 120.3(4)
C18 C19 H19 119.8
C20 C19 H19 119.8
C15 C20 C19 120.8(4)
C15 C20 H20 119.6
C19 C20 H20 119.6
C26 C21 C22 116.6(3)
C26 C21 C2 121.8(4)
C22 C21 C2 121.5(3)
C23 C22 C21 121.6(4)
C23 C22 H22 119.2
C21 C22 H22 119.2
C24 C23 C22 120.7(4)
C24 C23 H23 119.6
C22 C23 H23 119.6
C25 C24 C23 118.2(4)
C25 C24 H24 120.9
C23 C24 H24 120.9
C24 C25 C26 121.3(4)
C24 C25 H25 119.3
C26 C25 H25 119.3
C25 C26 C21 121.4(4)
C25 C26 H26 119.3
C21 C26 H26 119.3
C28 C27 C32 118.0(4)
C28 C27 C3 121.4(3)
C32 C27 C3 120.6(4)
C29 C28 C27 121.0(4)
C29 C28 H28 119.5
C27 C28 H28 119.5
C28 C29 C30 120.6(5)
C28 C29 H29 119.7
C30 C29 H29 119.7
C31 C30 C29 119.0(4)
C31 C30 H30 120.5
C29 C30 H30 120.5
C30 C31 C32 121.0(4)
C30 C31 H31 119.5
C32 C31 H31 119.5
C31 C32 C27 120.5(4)
C31 C32 H32 119.7
C27 C32 H32 119.7
C38 C33 C34 118.1(3)
C38 C33 C4 122.4(3)
C34 C33 C4 119.5(3)
C35 C34 C33 120.2(4)
C35 C34 H34 119.9
C33 C34 H34 119.9
C36 C35 C34 121.4(4)
C36 C35 H35 119.3
C34 C35 H35 119.3
C35 C36 C37 119.6(4)
C35 C36 H36 120.2
C37 C36 H36 120.2
C38 C37 C36 119.1(4)
C38 C37 H37 120.4
C36 C37 H37 120.4
C33 C38 C37 121.6(4)
C33 C38 H38 119.2
C37 C38 H38 119.2
O2 C39 C53 110.9(3)
O2 C39 C40 109.9(3)
C53 C39 C40 113.8(3)
O2 C39 C43 113.6(3)
C53 C39 C43 106.7(3)
C40 C39 C43 101.8(3)
C41 C40 C59 127.9(3)
C41 C40 C39 110.5(3)
C59 C40 C39 121.3(3)
C40 C41 C65 129.2(3)
C40 C41 C42 108.7(3)
C65 C41 C42 122.0(3)
C43 C42 C71 126.9(3)
C43 C42 C41 109.3(3)
C71 C42 C41 123.8(3)
C42 C43 C44 127.8(3)
C42 C43 C39 109.6(3)
C44 C43 C39 122.1(3)
C45 C44 C49 117.8(4)
C45 C44 C43 121.9(4)
C49 C44 C43 120.3(3)
C44 C45 C46 121.0(4)
C44 C45 H45 119.5
C46 C45 H45 119.5
C47 C46 C45 121.0(4)
C47 C46 H46 119.5
C45 C46 H46 119.5
C46 C47 C48 120.6(4)
C46 C47 H47 119.7
C48 C47 H47 119.7
C47 C48 C49 118.2(4)
C47 C48 C52 124.3(5)
C49 C48 C52 117.5(5)
N2 C49 C48 121.4(4)
N2 C49 C44 117.3(3)
C48 C49 C44 121.3(4)
N2 C50 C51 124.7(5)
N2 C50 H50 117.6
C51 C50 H50 117.6
C52 C51 C50 118.8(5)
C52 C51 H51 120.6
C50 C51 H51 120.6
C51 C52 C48 119.9(5)
C51 C52 H52 120.0
C48 C52 H52 120.0
C54 C53 C58 118.3(4)
C54 C53 C39 121.0(4)
C58 C53 C39 120.6(4)
C53 C54 C55 121.3(5)
C53 C54 H54 119.3
C55 C54 H54 119.3
C56 C55 C54 119.8(6)
C56 C55 H55 120.1
C54 C55 H55 120.1
C57 C56 C55 119.8(6)
C57 C56 H56 120.1
C55 C56 H56 120.1
C56 C57 C58 121.3(6)
C56 C57 H57 119.3
C58 C57 H57 119.3
C53 C58 C57 119.4(5)
C53 C58 H58 120.3
C57 C58 H58 120.3
C64 C59 C60 117.5(4)
C64 C59 C40 122.1(3)
C60 C59 C40 120.3(3)
C61 C60 C59 121.4(4)
C61 C60 H60 119.3
C59 C60 H60 119.3
C62 C61 C60 120.9(4)
C62 C61 H61 119.6
C60 C61 H61 119.6
C61 C62 C63 118.6(4)
C61 C62 H62 120.7
C63 C62 H62 120.7
C62 C63 C64 120.3(4)
C62 C63 H63 119.9
C64 C63 H63 119.9
C59 C64 C63 121.3(4)
C59 C64 H64 119.4
C63 C64 H64 119.4
C66 C65 C70 118.2(4)
C66 C65 C41 120.4(3)
C70 C65 C41 121.4(4)
C65 C66 C67 121.5(4)
C65 C66 H66 119.3
C67 C66 H66 119.3
C68 C67 C66 119.7(4)
C68 C67 H67 120.1
C66 C67 H67 120.1
C69 C68 C67 120.2(4)
C69 C68 H68 119.9
C67 C68 H68 119.9
C68 C69 C70 120.3(4)
C68 C69 H69 119.9
C70 C69 H69 119.9
C65 C70 C69 120.1(4)
C65 C70 H70 120.0
C69 C70 H70 120.0
C72 C71 C76 118.1(4)
C72 C71 C42 122.4(4)
C76 C71 C42 119.5(3)
C71 C72 C73 121.1(4)
C71 C72 H72 119.5
C73 C72 H72 119.5
C74 C73 C72 120.1(4)
C74 C73 H73 119.9
C72 C73 H73 119.9
C75 C74 C73 119.5(5)
C75 C74 H74 120.3
C73 C74 H74 120.3
C74 C75 C76 120.6(5)
C74 C75 H75 119.7
C76 C75 H75 119.7
C75 C76 C71 120.6(4)
C75 C76 H76 119.7
C71 C76 H76 119.7

loop_
_geom_bond_atom_site_label_1
_geom_bond_atom_site_label_2
_geom_bond_distance
N1 C12 1.314(5)
N1 C11 1.368(4)
N2 C50 1.306(5)
N2 C49 1.370(5)
O1 C1 1.411(4)
O1 H1 0.8200
O2 C39 1.414(4)
O2 H2 0.8200
C1 C2 1.521(5)
C1 C15 1.526(5)
C1 C5 1.534(5)
C2 C3 1.346(5)
C2 C21 1.475(5)
C3 C27 1.473(5)
C3 C4 1.487(5)
C4 C5 1.333(5)
C4 C33 1.471(5)
C5 C6 1.488(5)
C6 C7 1.357(5)
C6 C11 1.422(4)
C7 C8 1.409(5)
C7 H7 0.9300
C8 C9 1.347(5)
C8 H8 0.9300
C9 C10 1.389(5)
C9 H9 0.9300
C10 C11 1.406(5)
C10 C14 1.413(5)
C12 C13 1.394(6)
C12 H12 0.9300
C13 C14 1.341(5)
C13 H13 0.9300
C14 H14 0.9300
C15 C20 1.373(5)
C15 C16 1.387(5)
C16 C17 1.392(5)
C16 H16 0.9300
C17 C18 1.353(6)
C17 H17 0.9300
C18 C19 1.360(6)
C18 H18 0.9300
C19 C20 1.393(6)
C19 H19 0.9300
C20 H20 0.9300
C21 C26 1.380(5)
C21 C22 1.383(5)
C22 C23 1.380(5)
C22 H22 0.9300
C23 C24 1.370(6)
C23 H23 0.9300
C24 C25 1.360(6)
C24 H24 0.9300
C25 C26 1.379(5)
C25 H25 0.9300
C26 H26 0.9300
C27 C28 1.380(5)
C27 C32 1.387(5)
C28 C29 1.371(6)
C28 H28 0.9300
C29 C30 1.372(6)
C29 H29 0.9300
C30 C31 1.366(7)
C30 H30 0.9300
C31 C32 1.369(6)
C31 H31 0.9300
C32 H32 0.9300
C33 C38 1.374(5)
C33 C34 1.392(5)
C34 C35 1.369(5)
C34 H34 0.9300
C35 C36 1.351(6)
C35 H35 0.9300
C36 C37 1.387(6)
C36 H36 0.9300
C37 C38 1.379(5)
C37 H37 0.9300
C38 H38 0.9300
C39 C53 1.517(5)
C39 C40 1.522(5)
C39 C43 1.535(5)
C40 C41 1.329(5)
C40 C59 1.482(5)
C41 C65 1.483(5)
C41 C42 1.506(5)
C42 C43 1.330(5)
C42 C71 1.470(5)
C43 C44 1.474(5)
C44 C45 1.370(5)
C44 C49 1.409(5)
C45 C46 1.405(6)
C45 H45 0.9300
C46 C47 1.341(6)
C46 H46 0.9300
C47 C48 1.401(6)
C47 H47 0.9300
C48 C49 1.407(5)
C48 C52 1.410(7)
C50 C51 1.379(7)
C50 H50 0.9300
C51 C52 1.345(7)
C51 H51 0.9300
C52 H52 0.9300
C53 C54 1.370(6)
C53 C58 1.371(6)
C54 C55 1.373(6)
C54 H54 0.9300
C55 C56 1.354(9)
C55 H55 0.9300
C56 C57 1.339(8)
C56 H56 0.9300
C57 C58 1.390(7)
C57 H57 0.9300
C58 H58 0.9300
C59 C64 1.357(5)
C59 C60 1.374(5)
C60 C61 1.369(5)
C60 H60 0.9300
C61 C62 1.353(6)
C61 H61 0.9300
C62 C63 1.370(6)
C62 H62 0.9300
C63 C64 1.385(6)
C63 H63 0.9300
C64 H64 0.9300
C65 C66 1.366(5)
C65 C70 1.383(5)
C66 C67 1.382(6)
C66 H66 0.9300
C67 C68 1.357(6)
C67 H67 0.9300
C68 C69 1.356(6)
C68 H68 0.9300
C69 C70 1.392(6)
C69 H69 0.9300
C70 H70 0.9300
C71 C72 1.363(5)
C71 C76 1.381(5)
C72 C73 1.377(6)
C72 H72 0.9300
C73 C74 1.368(6)
C73 H73 0.9300
C74 C75 1.351(6)
C74 H74 0.9300
C75 C76 1.376(6)
C75 H75 0.9300
C76 H76 0.9300

loop_
_geom_hbond_atom_site_label_D
_geom_hbond_atom_site_label_H
_geom_hbond_atom_site_label_A
_geom_hbond_distance_DH
_geom_hbond_distance_HA
_geom_hbond_distance_DA
_geom_hbond_angle_DHA
O2 H2 N2 0.82 1.99 2.769(4) 159.7
O1 H1 N1 0.82 1.91 2.705(4) 161.6
O1 H1 N1 0.82 1.91 2.705(4) 161.6
O2 H2 N2 0.82 1.99 2.769(4) 159.7
O1 H1 N1 0.82 1.91 2.705(4) 161.6
O2 H2 N2 0.82 1.99 2.769(4) 159.7
O1 H1 N1 0.82 1.91 2.705(4) 161.6
O2 H2 N2 0.82 1.99 2.769(4) 159.7

loop_
_geom_torsion_atom_site_label_1
_geom_torsion_atom_site_label_2
_geom_torsion_atom_site_label_3
_geom_torsion_atom_site_label_4
_geom_torsion
O1 C1 C2 C3 -125.7(3)
C15 C1 C2 C3 110.1(3)
C5 C1 C2 C3 -4.3(4)
O1 C1 C2 C21 47.8(4)
C15 C1 C2 C21 -76.3(4)
C5 C1 C2 C21 169.2(3)
C21 C2 C3 C27 12.0(6)
C1 C2 C3 C27 -174.9(3)
C21 C2 C3 C4 -169.7(3)
C1 C2 C3 C4 3.3(4)
C2 C3 C4 C5 -0.7(4)
C27 C3 C4 C5 177.7(3)
C2 C3 C4 C33 178.7(3)
C27 C3 C4 C33 -2.9(5)
C33 C4 C5 C6 11.3(6)
C3 C4 C5 C6 -169.3(3)
C33 C4 C5 C1 178.4(3)
C3 C4 C5 C1 -2.2(4)
O1 C1 C5 C4 120.8(3)
C2 C1 C5 C4 3.9(4)
C15 C1 C5 C4 -113.8(3)
O1 C1 C5 C6 -72.2(4)
C2 C1 C5 C6 170.9(3)
C15 C1 C5 C6 53.3(4)
C4 C5 C6 C7 40.3(5)
C1 C5 C6 C7 -124.8(4)
C4 C5 C6 C11 -136.5(4)
C1 C5 C6 C11 58.3(5)
C11 C6 C7 C8 1.6(5)
C5 C6 C7 C8 -175.4(3)
C6 C7 C8 C9 0.5(6)
C7 C8 C9 C10 -2.1(5)
C8 C9 C10 C11 1.4(5)
C8 C9 C10 C14 -177.3(4)
C12 N1 C11 C10 -0.3(5)
C12 N1 C11 C6 -179.5(3)
C9 C10 C11 N1 -178.4(3)
C14 C10 C11 N1 0.4(5)
C9 C10 C11 C6 0.8(5)
C14 C10 C11 C6 179.5(3)
C7 C6 C11 N1 177.0(3)
C5 C6 C11 N1 -6.1(5)
C7 C6 C11 C10 -2.2(5)
C5 C6 C11 C10 174.7(3)
C11 N1 C12 C13 0.5(6)
N1 C12 C13 C14 -0.9(7)
C12 C13 C14 C10 0.9(7)
C9 C10 C14 C13 178.1(4)
C11 C10 C14 C13 -0.7(6)
O1 C1 C15 C20 3.1(4)
C2 C1 C15 C20 125.1(3)
C5 C1 C15 C20 -123.8(3)
O1 C1 C15 C16 -178.0(3)
C2 C1 C15 C16 -56.1(4)
C5 C1 C15 C16 55.1(4)
C20 C15 C16 C17 -0.7(5)
C1 C15 C16 C17 -179.6(3)
C15 C16 C17 C18 -0.3(6)
C16 C17 C18 C19 1.2(6)
C17 C18 C19 C20 -1.1(7)
C16 C15 C20 C19 0.7(5)
C1 C15 C20 C19 179.6(3)
C18 C19 C20 C15 0.2(6)
C3 C2 C21 C26 -163.2(4)
C1 C2 C21 C26 24.5(5)
C3 C2 C21 C22 20.9(6)
C1 C2 C21 C22 -151.4(4)
C26 C21 C22 C23 3.7(6)
C2 C21 C22 C23 179.9(4)
C21 C22 C23 C24 -2.7(7)
C22 C23 C24 C25 0.6(7)
C23 C24 C25 C26 0.1(7)
C24 C25 C26 C21 1.1(7)
C22 C21 C26 C25 -3.0(6)
C2 C21 C26 C25 -179.1(4)
C2 C3 C27 C28 -122.6(4)
C4 C3 C27 C28 59.4(5)
C2 C3 C27 C32 61.4(5)
C4 C3 C27 C32 -116.6(4)
C32 C27 C28 C29 -0.9(6)
C3 C27 C28 C29 -177.0(4)
C27 C28 C29 C30 0.7(6)
C28 C29 C30 C31 -0.3(7)
C29 C30 C31 C32 0.2(7)
C30 C31 C32 C27 -0.5(7)
C28 C27 C32 C31 0.8(6)
C3 C27 C32 C31 176.9(4)
C5 C4 C33 C38 -124.5(4)
C3 C4 C33 C38 56.2(5)
C5 C4 C33 C34 54.7(5)
C3 C4 C33 C34 -124.6(4)
C38 C33 C34 C35 0.2(6)
C4 C33 C34 C35 -179.0(4)
C33 C34 C35 C36 0.9(7)
C34 C35 C36 C37 -1.5(7)
C35 C36 C37 C38 1.0(7)
C34 C33 C38 C37 -0.7(6)
C4 C33 C38 C37 178.5(3)
C36 C37 C38 C33 0.1(6)
O2 C39 C40 C41 -123.0(3)
C53 C39 C40 C41 112.0(4)
C43 C39 C40 C41 -2.3(4)
O2 C39 C40 C59 51.3(4)
C53 C39 C40 C59 -73.8(4)
C43 C39 C40 C59 171.9(3)
C59 C40 C41 C65 3.2(7)
C39 C40 C41 C65 177.0(3)
C59 C40 C41 C42 -174.5(3)
C39 C40 C41 C42 -0.8(4)
C40 C41 C42 C43 4.2(4)
C65 C41 C42 C43 -173.8(3)
C40 C41 C42 C71 -173.8(3)
C65 C41 C42 C71 8.2(5)
C71 C42 C43 C44 0.7(6)
C41 C42 C43 C44 -177.2(3)
C71 C42 C43 C39 172.3(3)
C41 C42 C43 C39 -5.6(4)
O2 C39 C43 C42 123.0(3)
C53 C39 C43 C42 -114.6(3)
C40 C39 C43 C42 5.0(4)
O2 C39 C43 C44 -64.9(4)
C53 C39 C43 C44 57.5(4)
C40 C39 C43 C44 177.1(3)
C42 C43 C44 C45 65.9(6)
C39 C43 C44 C45 -104.6(4)
C42 C43 C44 C49 -114.0(5)
C39 C43 C44 C49 75.4(5)
C49 C44 C45 C46 0.7(6)
C43 C44 C45 C46 -179.2(4)
C44 C45 C46 C47 0.7(7)
C45 C46 C47 C48 -0.8(8)
C46 C47 C48 C49 -0.7(7)
C46 C47 C48 C52 179.5(5)
C50 N2 C49 C48 -2.3(7)
C50 N2 C49 C44 178.2(4)
C47 C48 C49 N2 -177.4(4)
C52 C48 C49 N2 2.5(6)
C47 C48 C49 C44 2.1(6)
C52 C48 C49 C44 -178.0(4)
C45 C44 C49 N2 177.4(4)
C43 C44 C49 N2 -2.7(6)
C45 C44 C49 C48 -2.2(6)
C43 C44 C49 C48 177.8(4)
C49 N2 C50 C51 1.0(9)
N2 C50 C51 C52 0.0(10)
C50 C51 C52 C48 0.2(9)
C47 C48 C52 C51 178.5(5)
C49 C48 C52 C51 -1.4(8)
O2 C39 C53 C54 -166.6(3)
C40 C39 C53 C54 -42.1(5)
C43 C39 C53 C54 69.3(4)
O2 C39 C53 C58 17.7(5)
C40 C39 C53 C58 142.2(4)
C43 C39 C53 C58 -106.4(4)
C58 C53 C54 C55 0.2(6)
C39 C53 C54 C55 -175.5(4)
C53 C54 C55 C56 -1.1(8)
C54 C55 C56 C57 1.9(9)
C55 C56 C57 C58 -1.9(10)
C54 C53 C58 C57 -0.2(6)
C39 C53 C58 C57 175.6(4)
C56 C57 C58 C53 1.1(8)
C41 C40 C59 C64 -125.4(5)
C39 C40 C59 C64 61.5(5)
C41 C40 C59 C60 53.4(6)
C39 C40 C59 C60 -119.8(4)
C64 C59 C60 C61 1.9(6)
C40 C59 C60 C61 -176.9(4)
C59 C60 C61 C62 -1.4(7)
C60 C61 C62 C63 0.4(7)
C61 C62 C63 C64 0.2(7)
C60 C59 C64 C63 -1.3(7)
C40 C59 C64 C63 177.5(4)
C62 C63 C64 C59 0.3(8)
C40 C41 C65 C66 -132.7(4)
C42 C41 C65 C66 44.7(5)
C40 C41 C65 C70 46.4(6)
C42 C41 C65 C70 -136.1(4)
C70 C65 C66 C67 0.7(6)
C41 C65 C66 C67 179.9(4)
C65 C66 C67 C68 -0.3(6)
C66 C67 C68 C69 -0.3(7)
C67 C68 C69 C70 0.5(7)
C66 C65 C70 C69 -0.5(5)
C41 C65 C70 C69 -179.7(3)
C68 C69 C70 C65 -0.1(6)
C43 C42 C71 C72 58.2(5)
C41 C42 C71 C72 -124.2(4)
C43 C42 C71 C76 -121.0(4)
C41 C42 C71 C76 56.6(5)
C76 C71 C72 C73 0.0(6)
C42 C71 C72 C73 -179.1(4)
C71 C72 C73 C74 0.8(7)
C72 C73 C74 C75 -0.7(7)
C73 C74 C75 C76 -0.3(7)
C74 C75 C76 C71 1.1(7)
C72 C71 C76 C75 -1.0(6)
C42 C71 C76 C75 178.2(4)
